data_1535886
loop_
_publ_author_name
'Naruke, Haruo'
'Yamase, Toshihiro'

_publ_section_title
;
 Synthesis and structure of Ln(W~5~O~18~)-capped mixed-ligand
 polyoxotungstolanthanoate
 [Ln(W~5~O~18~){Ln(H~2~O)~2~(SbW~9~O~33~)(W~5~O~18~)}]^15-^ (Ln = Sm and Er)
;
_journal_issue 7
_journal_name_full 'Bulletin of the Chemical Society of Japan'
_journal_page_first 1289
_journal_page_last 1294
_journal_paper_doi 10.1246/bcsj.74.1289
_journal_volume 74
_journal_year 2001
_chemical_formula_sum 'Er2 H49 K12 O92 Sb W19'
_chemical_name_systematic
;
K12 H3 (Er2 (H2 O)2 (Sb W9 O33) (W5 O18)2) (H2 O)21
;
_space_group_IT_number 2
_symmetry_space_group_name_Hall '-P 1'
_symmetry_space_group_name_H-M 'P -1'
_cell_angle_alpha 76.976
_cell_angle_beta 80.328
_cell_angle_gamma 65.571
_cell_formula_units_Z 2
_cell_length_a 15.913
_cell_length_b 16.216
_cell_length_c 20.315
_cell_volume 4633.535
_citation_journal_id_ASTM BCSJA8
_cod_data_source_file Naruke_BCSJA8_2001_173.cif
_cod_data_source_block H49Er2K12O92Sb1W19
_cod_original_formula_sum 'H49 Er2 K12 O92 Sb1 W19'
_cod_database_code 1535886

loop_
_symmetry_equiv_pos_as_xyz
x,y,z
-x,-y,-z

loop_
_atom_site_label
_atom_site_type_symbol
_atom_site_fract_x
_atom_site_fract_y
_atom_site_fract_z
_atom_site_occupancy
_atom_site_U_iso_or_equiv
W15 W+6 0.3113 0.0632 0.6404 1 0.0
O46 O-2 0.479 0.037 0.827 1 0.0
O92 O-2 0.671 0.187 0.494 1 0.0
O26 O-2 -0.121 0.697 0.787 1 0.0
Sb1 Sb+3 0.2819 0.2371 0.732 1 0.0
W14 W+6 0.2433 0.0316 0.804 1 0.0
O81 O-2 0.449 0.672 0.634 1 0.0
O12 O-2 0.571 0.076 0.914 1 0.0
O88 O-2 0.554 0.545 0.554 1 0.0
W2 W+6 0.1612 0.7203 0.7347 1 0.0
O40 O-2 0.581 0.545 0.79 1 0.0
O63 O-2 0.392 0.248 0.679 1 0.0
O33 O-2 0.809 0.31 0.913 1 0.0
K8 K+1 0.63 0.6956 0.7515 1 0.0
W13 W+6 0.5547 0.1646 0.67756 1 0.0
O71 O-2 0.116 0.431 0.627 1 0.0
K3 K+1 0.8237 0.1426 0.6034 1 0.0
O86 O-2 0.188 0.917 0.606 1 0.0
O23 O-2 -0.008 0.87 0.617 1 0.0
O27 O-2 -0.046 0.734 0.601 1 0.0
O21 O-2 -0.073 0.821 0.801 1 0.0
O45 O-2 0.698 0.365 0.814 1 0.0
O85 O-2 0.308 0.088 0.372 1 0.0
O66 O-2 0.15 0.259 0.864 1 0.0
O41 O-2 0.637 0.223 0.881 1 0.0
O58 O-2 0.404 0.371 0.76 1 0.0
O49 O-2 0.434 -0.026 0.677 1 0.0
O84 O-2 0.825 -0.028 0.911 1 0.0
O65 O-2 0.208 0.158 0.631 1 0.0
O89 O-2 0.58 0.803 0.634 1 0.0
O34 O-2 0.879 0.32 0.782 1 0.0
O57 O-2 0.27 0.295 0.922 1 0.0
W10 W+6 0.6617 0.4744 0.71986 1 0.0
O67 O-2 0.221 0.406 0.796 1 0.0
O9 O-2 0.509 0.539 0.929 1 0.0
K11 K+1 0.658 0.488 1.0231 1 0.0
W4 W+6 0.0704 0.7379 0.5969 1 0.0
O17 O-2 0.31 0.446 0.88 1 0.0
K5 K+1 0.386 -0.084 0.9613 1 0.0
O11 O-2 0.57 -0.12 0.77 1 0.0
O90 O-2 0.162 0.454 1.028 1 0.0
O56 O-2 0.271 0.079 0.877 1 0.0
O60 O-2 0.382 0.135 0.598 1 0.0
O80 O-2 0.998 0.57 0.532 1 0.0
O35 O-2 0.695 0.483 0.885 1 0.0
O53 O-2 0.533 0.293 0.674 1 0.0
W18 W+6 0.3902 0.251 0.5656 1 0.0
O83 O-2 0.424 0.124 1.057 1 0.0
O8 O-2 0.896 0.189 0.705 1 0.0
O38 O-2 0.627 0.357 0.946 1 0.0
O14 O-2 0.204 -0.048 0.855 1 0.0
O69 O-2 0.265 0.311 0.576 1 0.0
O61 O-2 0.331 0.104 0.735 1 0.0
O44 O-2 0.581 0.431 0.716 1 0.0
O15 O-2 0.319 0.002 0.577 1 0.0
W6 W+6 0.8074 0.4082 0.84 1 0.0
W12 W+6 0.4764 0.132 0.86543 1 0.0
O50 O-2 0.387 -0.059 0.811 1 0.0
O22 O-2 -0.143 0.833 0.695 1 0.0
K1 K+1 0.395 0.5574 0.7587 1 0.0
O32 O-2 -0.027 0.584 0.694 1 0.0
O4 O-2 0.095 0.762 0.515 1 0.0
O78 O-2 -0.075 0.341 0.578 1 0.0
K12 K+1 0.064 0.031 0.717 0.5 0.0
O1 O-2 -0.112 0.996 0.706 1 0.0
O91 O-2 0.078 -0.007 0.98 1 0.0
O39 O-2 0.766 0.37 0.686 1 0.0
K2 K+1 0.7353 0.0559 0.8094 1 0.0
O13 O-2 0.676 0.115 0.67 1 0.0
W3 W+6 -0.0133 0.6859 0.8274 1 0.0
O3 O-2 -0.047 0.674 0.911 1 0.0
O72 O-2 0.679 0.331 0.585 1 0.0
W11 W+6 0.4717 -0.0239 0.75577 1 0.0
O42 O-2 0.713 0.233 0.737 1 0.0
K13 K+1 0.559 0.009 0.544 0.5 0.0
O73 O-2 0.724 -0.113 0.816 1 0.0
W1 W+6 -0.0516 0.8749 0.7089 1 0.0
O10 O-2 0.647 0.566 0.651 1 0.0
O62 O-2 0.334 0.219 0.817 1 0.0
W8 W+6 0.8063 0.2602 0.7511 1 0.0
O30 O-2 0.131 0.615 0.615 1 0.0
O31 O-2 0.023 0.722 0.713 1 0.0
O48 O-2 0.527 0.062 0.703 1 0.0
O77 O-2 0.071 0.438 0.934 1 0.0
O28 O-2 0.205 0.599 0.735 1 0.0
O18 O-2 0.415 0.255 0.479 1 0.0
O20 O-2 0.069 0.853 0.729 1 0.0
O79 O-2 0.764 0.481 0.496 1 0.0
O75 O-2 0.518 -0.295 1.004 1 0.0
O74 O-2 0.891 0.483 0.652 1 0.0
O5 O-2 -0.205 0.695 0.674 1 0.0
Er1 Er+3 0.1277 0.5143 0.7163 1 0.0
O70 O-2 0.053 0.408 0.773 1 0.0
W16 W+6 0.2467 0.188 0.90943 1 0.0
O37 O-2 0.82 0.188 0.84 1 0.0
O29 O-2 0.049 0.574 0.813 1 0.0
W9 W+6 0.5816 0.4624 0.878 1 0.0
O59 O-2 0.412 0.363 0.568 1 0.0
O25 O-2 0.171 0.749 0.636 1 0.0
O82 O-2 0.404 0.79 0.728 1 0.0
O47 O-2 0.544 0.165 0.776 1 0.0
O19 O-2 0.417 0.491 0.637 1 0.0
O2 O-2 0.255 0.738 0.749 1 0.0
O87 O-2 0.813 0.78 0.52 1 0.0
O55 O-2 0.266 -0.007 0.714 1 0.0
O68 O-2 0.274 0.432 0.666 1 0.0
K6 K+1 0.247 0.266 1.0721 1 0.0
O16 O-2 0.208 0.162 0.992 1 0.0
O52 O-2 0.446 0.258 0.873 1 0.0
O64 O-2 0.145 0.129 0.781 1 0.0
O54 O-2 0.529 0.187 0.587 1 0.0
W17 W+6 0.3199 0.3568 0.84522 1 0.0
O6 O-2 0.889 0.443 0.854 1 0.0
O24 O-2 0.099 0.711 0.824 1 0.0
K4 K+1 0.7756 0.6209 0.5637 1 0.0
O36 O-2 0.759 0.494 0.758 1 0.0
W7 W+6 0.7256 0.2464 0.9102 1 0.0
K7 K+1 0.0384 0.2901 0.6913 1 0.0
O7 O-2 0.754 0.167 0.982 1 0.0
O76 O-2 0.002 0.172 0.889 1 0.0
O51 O-2 0.386 0.124 0.931 1 0.0
W5 W+6 -0.1045 0.7023 0.6912 1 0.0
K9 K+1 -0.005 0.301 0.9703 1 0.0
K10 K+1 0.686 0.361 0.4495 1 0.0
Er2 Er+3 0.5574 0.3039 0.7854 1 0.0
O43 O-2 0.512 0.418 0.853 1 0.0
W19 W+6 0.3979 0.3897 0.66026 1 0.0
